data_9005678
loop_
_publ_author_name
'Nazzareni, S.'
'Molin, G.'
'Skogby, H.'
'Dal Negro, A.'

_publ_section_title
;
 Crystal chemistry of Ti3+-Ti4+-bearing synthetic diopsides
 Sample: Di80
;
_journal_name_full 'European Journal of Mineralogy'
_journal_page_first 443
_journal_page_last 449
_journal_paper_doi 10.1127/0935-1221/2004/0016-0443
_journal_volume 16
_journal_year 2004
_chemical_formula_sum 'B0.022 Ca0.82 Mg0.846 Na0.168 O6 Si1.882 Ti0.272'
_chemical_name_mineral Diopside
_space_group_IT_number 15
_symmetry_space_group_name_Hall '-C 2yc'
_symmetry_space_group_name_H-M 'C 1 2/c 1'
_cell_angle_alpha 90
_cell_angle_beta 106.06
_cell_angle_gamma 90
_cell_length_a 9.756
_cell_length_b 8.929
_cell_length_c 5.269
_cell_formula_units_Z 4
_cell_volume 441.076
_database_code_amcsd 0007069
_exptl_crystal_density_diffrn 3.304
_cod_original_formula_sum 'Ca.82 Na.168 Mg.846 Ti.272 Si1.882 B.022 O6'
_cod_database_code 9005678

loop_
_space_group_symop_operation_xyz
x,y,z
1/2+x,1/2+y,z
x,-y,1/2+z
1/2+x,1/2-y,1/2+z
-x,y,1/2-z
1/2-x,1/2+y,1/2-z
-x,-y,-z
1/2-x,1/2-y,-z

loop_
_atom_site_label
_atom_site_fract_x
_atom_site_fract_y
_atom_site_fract_z
_atom_site_occupancy
_atom_site_U_iso_or_equiv
Ca2 0.00000 0.30201 0.25000 0.82000 0.01330
Na2 0.00000 0.30201 0.25000 0.16800 0.01330
Mg1 0.00000 0.90592 0.25000 0.84600 0.00850
Ti4+1 0.00000 0.90592 0.25000 0.11800 0.00850
Ti3+1 0.00000 0.90592 0.25000 0.05800 0.00850
Si 0.28730 0.09269 0.23103 0.94100 0.00770
Ti4+ 0.28730 0.09269 0.23103 0.04800 0.00770
B 0.28730 0.09269 0.23103 0.01100 0.00770
O1 0.11560 0.08610 0.14220 1.00000 0.00890
O2 0.36100 0.25050 0.31670 1.00000 0.01160
O3 0.35080 0.01600 0.99900 1.00000 0.01040

loop_
_cod_related_entry_id
_cod_related_entry_database
_cod_related_entry_code
1 AMCSD 0007069
